data_2240437
loop_
_publ_author_name
'Sun, Joobin'
'Heo, Jiyun'
'Yun, Hoseop'

_publ_section_title
;
 Crystal structure of the mixed-metal thiophosphate Nb~1.18~V~0.82~PS~10~
;
_journal_issue 3
_journal_name_full 'Acta Crystallographica Section E'
_journal_page_first 278
_journal_page_last 280
_journal_paper_doi 10.1107/S2056989015003072
_journal_volume 71
_journal_year 2015
_chemical_formula_iupac 'Nb1.18 V0.82 P S10'
_chemical_formula_sum 'Nb1.18 P S10 V0.82'
_chemical_formula_weight 502.97
_chemical_name_systematic
;
Niobium vanadium phosphorus decasulfide
;
_space_group_crystal_system orthorhombic
_space_group_IT_number 18
_space_group_name_Hall 'P 2 2ab'
_space_group_name_H-M_alt 'P 21 21 2'
_symmetry_space_group_name_Hall 'P 2 2ab'
_symmetry_space_group_name_H-M 'P 21 21 2'
_atom_sites_solution_primary direct
_atom_sites_solution_secondary difmap
_audit_creation_method SHELXL-2014
_cell_angle_alpha 90
_cell_angle_beta 90
_cell_angle_gamma 90
_cell_formula_units_Z 4
_cell_length_a 12.8472(4)
_cell_length_b 13.6212(4)
_cell_length_c 7.1972(3)
_cell_measurement_reflns_used 8753
_cell_measurement_temperature 290.0(10)
_cell_measurement_theta_max 27.52
_cell_measurement_theta_min 3.17
_cell_volume 1259.47(8)
_computing_cell_refinement
;
RAPID-AUTO (Rigaku, 2006)
;
_computing_data_collection
;
RAPID-AUTO (Rigaku, 2006)
;
_computing_data_reduction
;
RAPID-AUTO (Rigaku, 2006)
;
_computing_molecular_graphics
;
DIAMOND (Brandenburg, 1999)
;
_computing_publication_material
;
WinGX (Farrugia, 2012)
;
_computing_structure_refinement
;
SHELXL2013 (Sheldrick, 2015)
;
_computing_structure_solution
;
SHELXS2013 (Sheldrick, 2008)
;
_diffrn_ambient_temperature 290.0(10)
_diffrn_measured_fraction_theta_full 0.998
_diffrn_measured_fraction_theta_max 0.998
_diffrn_measurement_device_type 'Rigaku R-AXIS RAPID S'
_diffrn_measurement_method \w
_diffrn_radiation_monochromator graphite
_diffrn_radiation_type MoK\a
_diffrn_radiation_wavelength 0.71073
_diffrn_reflns_av_R_equivalents 0.0809
_diffrn_reflns_limit_h_max 14
_diffrn_reflns_limit_h_min -16
_diffrn_reflns_limit_k_max 17
_diffrn_reflns_limit_k_min -17
_diffrn_reflns_limit_l_max 9
_diffrn_reflns_limit_l_min -9
_diffrn_reflns_number 11897
_diffrn_reflns_theta_full 25.242
_diffrn_reflns_theta_max 26.994
_diffrn_reflns_theta_min 3.171
_exptl_absorpt_coefficient_mu 3.416
_exptl_absorpt_correction_T_max 1.0000
_exptl_absorpt_correction_T_min 0.5027
_exptl_absorpt_correction_type multi-scan
_exptl_absorpt_process_details
;
(ABSCOR; Higashi, 1995)
;
_exptl_crystal_colour black
_exptl_crystal_density_diffrn 2.653
_exptl_crystal_description needle
_exptl_crystal_F_000 969
_exptl_crystal_size_max 0.2
_exptl_crystal_size_mid 0.02
_exptl_crystal_size_min 0.02
_refine_diff_density_max 1.043
_refine_diff_density_min -1.064
_refine_ls_abs_structure_details
;
Flack (1983)
;
_refine_ls_abs_structure_Flack 0.64(13)
_refine_ls_extinction_method none
_refine_ls_goodness_of_fit_ref 1.127
_refine_ls_hydrogen_treatment undef
_refine_ls_matrix_type full
_refine_ls_number_parameters 121
_refine_ls_number_reflns 2757
_refine_ls_number_restraints 0
_refine_ls_restrained_S_all 1.127
_refine_ls_R_factor_all 0.0725
_refine_ls_R_factor_gt 0.0449
_refine_ls_shift/su_max 0.000
_refine_ls_shift/su_mean 0.000
_refine_ls_structure_factor_coef Fsqd
_refine_ls_weighting_details 'w=1/[\s^2^(Fo^2^)+(0.0386P)^2^+1.1529P] where P=(Fo^2^+2Fc^2^)/3'
_refine_ls_weighting_scheme calc
_refine_ls_wR_factor_gt 0.0864
_refine_ls_wR_factor_ref 0.1034
_reflns_number_gt 2053
_reflns_number_total 2757
_reflns_threshold_expression I>2\s(I)
_cod_data_source_file pj2018sup1.cf
_cod_data_source_block I
_cod_database_code 2240437
_cod_database_fobs_code 2240437
_shelx_space_group_comment
;
The symmetry employed for this shelxl refinement is uniquely defined
by the following loop, which should always be used as a source of
symmetry information in preference to the above space-group names.
They are only intended as comments.
;
_shelxl_version_number 2.014

loop_
_space_group_symop_operation_xyz
'x, y, z'
'-x, -y, z'
'x+1/2, -y+1/2, -z'
'-x+1/2, y+1/2, -z'

loop_
_atom_site_type_symbol
_atom_site_label
_atom_site_fract_x
_atom_site_fract_y
_atom_site_fract_z
_atom_site_U_iso_or_equiv
_atom_site_adp_type
_atom_site_calc_flag
_atom_site_occupancy
Nb Nb1 0.08230(7) 0.74603(8) 0.06349(16) 0.0193(3) Uani d 0.5889
V V1 0.08230(7) 0.74603(8) 0.06349(16) 0.0193(3) Uani d 0.4111
Nb Nb2 0.20780(7) 0.24841(8) 0.06671(16) 0.0183(3) Uani d 0.5856
V V2 0.20780(7) 0.24841(8) 0.06671(16) 0.0183(3) Uani d 0.4144
S S1 0.0601(2) 0.11893(17) 0.1005(4) 0.0233(6) Uani d 1
S S2 0.0647(2) 0.37577(18) 0.1107(4) 0.0258(6) Uani d 1
S S3 0.0727(2) 0.03201(19) 0.5538(4) 0.0285(6) Uani d 1
S S4 0.1930(2) 0.22558(19) 0.4241(4) 0.0284(6) Uani d 1
S S5 0.2221(2) 0.6344(2) 0.1672(4) 0.0277(7) Uani d 1
S S6 0.3292(2) 0.10963(19) 0.0949(4) 0.0284(7) Uani d 1
S S7 0.3483(2) 0.3569(2) 0.1743(4) 0.0292(7) Uani d 1
S S8 0.4267(2) 0.27029(19) 0.5806(4) 0.0284(6) Uani d 1
S S9 0.5644(2) 0.18846(18) 0.1448(4) 0.0275(6) Uani d 1
S S10 0.7986(2) 0.11500(19) 0.0879(5) 0.0275(7) Uani d 1
P P 0.0585(2) 0.15464(19) 0.3772(3) 0.0236(6) Uani d 1

loop_
_atom_site_aniso_label
_atom_site_aniso_U_11
_atom_site_aniso_U_22
_atom_site_aniso_U_33
_atom_site_aniso_U_12
_atom_site_aniso_U_13
_atom_site_aniso_U_23
Nb1 0.0164(5) 0.0218(5) 0.0197(6) 0.0011(5) 0.0007(4) -0.0009(6)
V1 0.0164(5) 0.0218(5) 0.0197(6) 0.0011(5) 0.0007(4) -0.0009(6)
Nb2 0.0145(5) 0.0214(5) 0.0192(6) -0.0012(5) 0.0009(4) 0.0013(6)
V2 0.0145(5) 0.0214(5) 0.0192(6) -0.0012(5) 0.0009(4) 0.0013(6)
S1 0.0206(12) 0.0257(12) 0.0238(14) 0.0001(14) 0.0004(14) 0.0006(10)
S2 0.0200(12) 0.0271(13) 0.0303(15) 0.0006(14) 0.0024(14) -0.0042(10)
S3 0.0256(13) 0.0319(13) 0.0281(14) -0.0039(13) -0.0051(13) 0.0078(12)
S4 0.0221(12) 0.0388(16) 0.0242(14) -0.0074(13) -0.0013(13) 0.0023(13)
S5 0.0234(14) 0.0301(15) 0.0296(17) 0.0041(13) 0.0029(12) 0.0047(13)
S6 0.0231(14) 0.0288(14) 0.0333(19) -0.0023(14) 0.0017(13) 0.0054(13)
S7 0.0267(15) 0.0326(15) 0.0283(17) -0.0050(14) 0.0009(12) -0.0067(14)
S8 0.0233(13) 0.0386(15) 0.0233(14) -0.0064(13) -0.0030(13) 0.0026(12)
S9 0.0248(13) 0.0334(14) 0.0243(14) -0.0014(14) -0.0004(13) 0.0023(11)
S10 0.0236(14) 0.0258(14) 0.0332(18) -0.0002(13) -0.0011(14) 0.0069(13)
P 0.0223(13) 0.0283(13) 0.0202(14) 0.0001(15) 0.0013(12) 0.0036(10)

loop_
_atom_type_symbol
_atom_type_description
_atom_type_scat_dispersion_real
_atom_type_scat_dispersion_imag
_atom_type_scat_source
P P 0.1023 0.0942 'International Tables Vol C Tables 4.2.6.8 and 6.1.1.4'
S S 0.1246 0.1234 'International Tables Vol C Tables 4.2.6.8 and 6.1.1.4'
V V 0.3005 0.5294 'International Tables Vol C Tables 4.2.6.8 and 6.1.1.4'
Nb Nb -2.0727 0.6215 'International Tables Vol C Tables 4.2.6.8 and 6.1.1.4'

loop_
_geom_angle_atom_site_label_1
_geom_angle_atom_site_label_2
_geom_angle_atom_site_label_3
_geom_angle_site_symmetry_1
_geom_angle
S8 P S4 3_456 117.17(16)
S8 P S1 3_456 106.08(17)
S4 P S1 . 105.61(17)
S8 P S3 3_456 112.75(17)
S4 P S3 . 101.85(16)
S1 P S3 . 113.40(15)

loop_
_geom_bond_atom_site_label_1
_geom_bond_atom_site_label_2
_geom_bond_site_symmetry_2
_geom_bond_distance
Nb1 S10 2_665 2.440(3)
Nb1 S7 4 2.450(3)
Nb1 S6 4 2.458(3)
Nb1 S5 . 2.469(3)
Nb1 S9 4 2.533(3)
Nb1 S2 2_565 2.537(3)
Nb1 S8 4_556 2.585(3)
Nb1 S1 2_565 2.608(3)
Nb1 Nb2 4 2.8549(13)
Nb2 S7 . 2.458(3)
Nb2 S6 . 2.459(3)
Nb2 S5 4_545 2.461(3)
Nb2 S10 3_455 2.462(3)
Nb2 S9 3_455 2.540(3)
Nb2 S2 . 2.547(3)
Nb2 S4 . 2.598(3)
Nb2 S1 . 2.602(3)
P S1 . 2.050(3)
P S3 . 2.107(3)
P S4 . 2.008(4)
P S8 3_456 2.002(4)
